data_4087766
loop_
_publ_author_name
'Bayardon, J\'er\^ome'
'Maronnat, Mil\`ene'
'Langlois, Adam'
'Rousselin, Yoann'
'Harvey, Pierre D.'
'Jug\'e, Sylvain'

_publ_section_title
;
 ModularP-Chirogenic Phosphine-Sulfide Ligands: Clear Evidence for Both
 Electronic Effect andP-Chirality Driving Enantioselectivity in
 Palladium-Catalyzed Allylations
;
_journal_issue 17
_journal_name_full Organometallics
_journal_page_first 4340
_journal_paper_doi 10.1021/acs.organomet.5b00585
_journal_volume 34
_journal_year 2015
_chemical_absolute_configuration ad
_chemical_formula_moiety '2(C25 H21 Cl2 O P Pd S), C H2 Cl2'
_chemical_formula_sum 'C51 H44 Cl6 O2 P2 Pd2 S2'
_chemical_formula_weight 1240.42
_space_group_crystal_system triclinic
_space_group_IT_number 1
_space_group_name_Hall 'P 1'
_space_group_name_H-M_alt 'P 1'
_atom_sites_solution_hydrogens geom
_audit_creation_date 2013-10-25
_audit_creation_method
;
Olex2 1.2
(compiled 2013.09.17 svn.r2790 for OlexSys, GUI svn.r4601)
;
_audit_update_record
;
2013-10-25 # Formatted by publCIF

;
_cell_angle_alpha 79.599(3)
_cell_angle_beta 83.726(3)
_cell_angle_gamma 76.827(3)
_cell_formula_units_Z 1
_cell_length_a 8.7467(5)
_cell_length_b 10.6016(6)
_cell_length_c 14.2035(9)
_cell_measurement_temperature 115
_cell_volume 1258.15(13)
_computing_cell_refinement
;
Bruker (2013). <i>SAINT</i>. Bruker AXS Inc., Madison, Wisconsin, USA.
;
_computing_data_collection
;
Bruker (2013). <i>APEX2</i>.Bruker AXS Inc., Madison, Wisconsin, USA.
;
_computing_data_reduction
;
Bruker (2013). <i>SAINT</i>. Bruker AXS Inc., Madison, Wisconsin, USA.
;
_computing_molecular_graphics
;
O. V. Dolomanov, L. J. Bourhis, R. J. Gildea, J. A. K. Howard and H. Puschmann,
OLEX2: a complete structure solution, refinement and analysis program.
J. Appl. Cryst. (2009). 42, 339-341.
;
_computing_publication_material
;
O. V. Dolomanov, L. J. Bourhis, R. J. Gildea, J. A. K. Howard and H. Puschmann,
OLEX2: a complete structure solution, refinement and analysis program.
J. Appl. Cryst. (2009). 42, 339-341.
;
_computing_structure_refinement
;
SHELX, G.M. Sheldrick, Acta Cryst.
(2008). A64, 112-122
;
_computing_structure_solution 'SUPERFLIP, J. Appl. Cryst. (2007) 40, 786-790'
_diffrn_ambient_temperature 115.0
_diffrn_detector 'CCD Plate'
_diffrn_detector_area_resol_mean 9
_diffrn_detector_type 'CCD area detector'
_diffrn_measured_fraction_theta_full 0.999
_diffrn_measured_fraction_theta_max 0.997
_diffrn_measurement_device '\k-geometry diffractometer'
_diffrn_measurement_device_type 'Nonius Kappa Apex II'
_diffrn_measurement_method 'CCD rotation images, thick slices'
_diffrn_radiation_collimation '0.6 mm'
_diffrn_radiation_monochromator graphite
_diffrn_radiation_probe x-ray
_diffrn_radiation_type 'Mo K\a~1~'
_diffrn_radiation_wavelength 0.71073
_diffrn_radiation_xray_symbol K-L~3~
_diffrn_reflns_av_R_equivalents 0.0605
_diffrn_reflns_av_unetI/netI 0.0649
_diffrn_reflns_Laue_measured_fraction_full 0.999
_diffrn_reflns_Laue_measured_fraction_max 0.997
_diffrn_reflns_limit_h_max 11
_diffrn_reflns_limit_h_min -11
_diffrn_reflns_limit_k_max 13
_diffrn_reflns_limit_k_min -13
_diffrn_reflns_limit_l_max 18
_diffrn_reflns_limit_l_min -18
_diffrn_reflns_number 49530
_diffrn_reflns_point_group_measured_fraction_full 0.999
_diffrn_reflns_point_group_measured_fraction_max 0.997
_diffrn_reflns_theta_full 25.242
_diffrn_reflns_theta_max 27.581
_diffrn_reflns_theta_min 1.461
_diffrn_source 'X-ray tube'
_diffrn_source_target Mo
_diffrn_source_type 'Siemens KFF Mo 2K-180'
_exptl_absorpt_coefficient_mu 1.220
_exptl_absorpt_correction_T_max 0.74
_exptl_absorpt_correction_T_min 0.65
_exptl_absorpt_correction_type multi-scan
_exptl_absorpt_process_details SABABS
_exptl_crystal_colour 'clear light yellow'
_exptl_crystal_colour_lustre clear
_exptl_crystal_colour_modifier light
_exptl_crystal_colour_primary yellow
_exptl_crystal_density_diffrn 1.637
_exptl_crystal_description plate
_exptl_crystal_F_000 622
_exptl_crystal_recrystallization_method
'The material was recrystallised from a mixture of DCM and ether by slow evaporation'
_exptl_crystal_size_max 0.2
_exptl_crystal_size_mid 0.07
_exptl_crystal_size_min 0.07
_refine_diff_density_max 1.186
_refine_diff_density_min -1.541
_refine_diff_density_rms 0.112
_refine_ls_abs_structure_details
;
 Refined as an inversion twin.
;
_refine_ls_abs_structure_Flack -0.03(3)
_refine_ls_extinction_method none
_refine_ls_goodness_of_fit_ref 1.027
_refine_ls_hydrogen_treatment constr
_refine_ls_matrix_type full
_refine_ls_number_constraints 36
_refine_ls_number_parameters 535
_refine_ls_number_reflns 11528
_refine_ls_number_restraints 3
_refine_ls_restrained_S_all 1.027
_refine_ls_R_factor_all 0.0640
_refine_ls_R_factor_gt 0.0432
_refine_ls_shift/su_max 0.000
_refine_ls_shift/su_mean 0.000
_refine_ls_structure_factor_coef Fsqd
_refine_ls_weighting_details
;
 w=1/[\s^2^(Fo^2^)+(0.0016P)^2^+3.0747P]
 where P=(Fo^2^+2Fc^2^)/3
;
_refine_ls_weighting_scheme calc
_refine_ls_wR_factor_gt 0.0697
_refine_ls_wR_factor_ref 0.0765
_reflns_Friedel_coverage 1.000
_reflns_Friedel_fraction_full 0.999
_reflns_Friedel_fraction_max 0.997
_reflns_number_gt 9478
_reflns_number_total 11528
_reflns_threshold_expression 'I > 2\s(I)'
_cod_data_source_file om5b00585_si_001.cif
_cod_data_source_block 13jb0702
_cod_database_code 4087766
_shelxl_version_number 2013-2
_shelx_space_group_comment
;
The symmetry employed for this shelxl refinement is uniquely defined
by the following loop, which should always be used as a source of
symmetry information in preference to the above space-group names.
They are only intended as comments.
;
_shelx_estimated_absorpt_t_max 0.919
_shelx_estimated_absorpt_t_min 0.792
_olex2_refinement_description
;
1. Fixed Uiso
 At 1.2 times of:
  All C(H) groups, All C(H,H) groups
 At 1.5 times of:
  All C(H,H,H) groups
2. Uiso/Uaniso restraints and constraints
Uanis(Pd1) = Uanis(Pd1B) = Uanis(Cl2) = Uanis(Cl2B) = Uanis(S1) = Uanis(S1B) =
Uanis(C1B) = Uanis(C2B) = Uanis(C3B) = Uanis(C4B) = Uanis(C5B) = Uanis(C6B) =
Uanis(C21) = Uanis(C20) = Uanis(C22) = Uanis(C23) = Uanis(C24) = Uanis(C25) =
Uanis(Cl1) = Uanis(Cl1B)
Uanis(Cl3B) = Uanis(S2B) = Uanis(C31B) = Uanis(C30B) = Uanis(C29B) =
Uanis(C28B) = Uanis(C27B) = Uanis(C26B) = Uanis(Cl1A) = Uanis(S1A) =
Uanis(C20A) = Uanis(C25A) = Uanis(C24A) = Uanis(C23A) = Uanis(C22A) =
Uanis(C21A)
3. Others
 Fixed Sof: C1B(0.2) C2B(0.2) H2B(0.2) C3B(0.2) H3B(0.2) C4B(0.2) H4B(0.2)
 C5B(0.2) HC(0.2) C6B(0.2) HD(0.2) C20(0.8) C21(0.8) H21(0.8) C22(0.8) HI(0.8)
 C23(0.8) HJ(0.8) C24(0.8) HK(0.8) C25(0.8) HL(0.8) S1(0.8) S1B(0.2) Cl1(0.8)
 Cl1B(0.2) Cl2(0.8) Cl2B(0.2) Pd1(0.8) Pd1B(0.2) C20A(0.8) C21A(0.8) H21A(0.8)
 C22A(0.8) H22A(0.8) C23A(0.8) H23A(0.8) C24A(0.8) H24A(0.8) C25A(0.8)
 H25A(0.8) C26B(0.2) H26B(0.2) C27B(0.2) HW(0.2) C28B(0.2) HX(0.2) C29B(0.2)
 HY(0.2) C30B(0.2) H30B(0.2) C31B(0.2) S1A(0.8) S2B(0.2) Cl1A(0.8) Cl3B(0.2)
 C26(0.8) H26A(0.8) H26C(0.8) Cl5(0.8) Cl6(0.8) C26*(0.2) HZ(0.2) H1(0.2) Cl5*
 (0.2) Cl6*(0.2)
4.a Secondary CH2 refined with riding coordinates:
 C26(H26A,H26C), C26*(HZ,H1)
4.b Aromatic/amide H refined with riding coordinates:
 C2B(H2B), C3B(H3B), C4B(H4B), C5B(HC), C6B(HD), C3(HE), C4(HF), C5(HG),
 C6(HH), C9(H9), C10(H10), C11(H11), C12(H12), C13(H13), C14(H14), C17(H17),
 C18(H18), C19(H19), C21(H21), C22(HI), C23(HJ), C24(HK), C25(HL), C3A(HP),
 C4A(HQ), C5A(HR), C6A(HS), C9A(H9A), C10A(H10A), C11A(HT), C12A(HU), C13A(HV),
 C14A(H14A), C17A(H17A), C18A(H18A), C19A(H19A), C21A(H21A), C22A(H22A),
 C23A(H23A), C24A(H24A), C25A(H25A), C26B(H26B), C27B(HW), C28B(HX), C29B(HY),
 C30B(H30B)
4.c Fitted hexagon refined as free rotating group:
 C1B(C2B,C3B,C4B,C5B,C6B), C26B(C27B,C28B,C29B,C30B,C31B)
4.d Idealised Me refined as rotating group:
 C1(H,HA,HB), C1A(HM,HN,HO)
;

loop_
_space_group_symop_operation_xyz
'x, y, z'

loop_
_atom_site_label
_atom_site_type_symbol
_atom_site_fract_x
_atom_site_fract_y
_atom_site_fract_z
_atom_site_U_iso_or_equiv
_atom_site_adp_type
_atom_site_occupancy
_atom_site_site_symmetry_order
_atom_site_calc_flag
_atom_site_refinement_flags_posn
_atom_site_refinement_flags_adp
_atom_site_refinement_flags_occupancy
_atom_site_disorder_assembly
_atom_site_disorder_group
C1 C 1.2061(12) 0.3868(12) 0.8993(7) 0.058(3) Uani 1 1 d . . . . .
H H 1.1375 0.3638 0.9561 0.087 Uiso 1 1 calc R U . . .
HA H 1.2701 0.4449 0.9136 0.087 Uiso 1 1 calc R U . . .
HB H 1.2752 0.3068 0.8815 0.087 Uiso 1 1 calc R U . . .
C1B C 0.4971(18) 0.661(2) 0.8839(14) 0.01790(18) Uani 0.2 1 d G . P A 2
C2B C 0.423(2) 0.695(2) 0.7983(12) 0.01790(18) Uani 0.2 1 d G . P A 2
H2B H 0.4830 0.6837 0.7392 0.021 Uiso 0.2 1 calc R U P A 2
C3B C 0.262(2) 0.746(2) 0.7990(13) 0.01790(18) Uani 0.2 1 d G . P A 2
H3B H 0.2117 0.7699 0.7405 0.021 Uiso 0.2 1 calc R U P A 2
C4B C 0.1748(18) 0.763(2) 0.8854(17) 0.01790(18) Uani 0.2 1 d G . P A 2
H4B H 0.0646 0.7980 0.8859 0.021 Uiso 0.2 1 calc R U P A 2
C5B C 0.249(2) 0.728(2) 0.9710(13) 0.01790(18) Uani 0.2 1 d G . P A 2
HC H 0.1889 0.7399 1.0300 0.021 Uiso 0.2 1 calc R U P A 2
C6B C 0.410(2) 0.677(2) 0.9702(12) 0.01790(18) Uani 0.2 1 d G . P A 2
HD H 0.4602 0.6537 1.0287 0.021 Uiso 0.2 1 calc R U P A 2
C2 C 1.1900(8) 0.4711(8) 0.7335(6) 0.0265(17) Uani 1 1 d . . . . .
C3 C 1.3517(9) 0.4373(9) 0.7148(7) 0.042(2) Uani 1 1 d . . . . .
HE H 1.4181 0.3959 0.7652 0.050 Uiso 1 1 calc R U . . .
C4 C 1.4153(10) 0.4649(11) 0.6208(8) 0.053(3) Uani 1 1 d . . . . .
HF H 1.5263 0.4441 0.6082 0.064 Uiso 1 1 calc R U . . .
C5 C 1.3234(11) 0.5205(12) 0.5470(8) 0.056(3) Uani 1 1 d . . . . .
HG H 1.3695 0.5362 0.4834 0.068 Uiso 1 1 calc R U . . .
C6 C 1.1615(9) 0.5544(10) 0.5653(6) 0.039(2) Uani 1 1 d . . . . .
HH H 1.0966 0.5954 0.5142 0.047 Uiso 1 1 calc R U . . .
C7 C 1.0938(8) 0.5288(8) 0.6579(5) 0.0241(17) Uani 1 1 d . . . . .
C8 C 0.7978(7) 0.6132(7) 0.5682(5) 0.0188(15) Uani 1 1 d . . . . .
C9 C 0.8051(8) 0.5153(8) 0.5132(5) 0.0237(16) Uani 1 1 d . . . . .
H9 H 0.8600 0.4285 0.5350 0.028 Uiso 1 1 calc R U . . .
C10 C 0.7349(9) 0.5421(9) 0.4290(6) 0.031(2) Uani 1 1 d . . . . .
H10 H 0.7404 0.4740 0.3928 0.038 Uiso 1 1 calc R U . . .
C11 C 0.6554(9) 0.6683(9) 0.3958(5) 0.034(2) Uani 1 1 d . . . . .
H11 H 0.6062 0.6866 0.3370 0.041 Uiso 1 1 calc R U . . .
C12 C 0.6477(9) 0.7678(9) 0.4483(6) 0.036(2) Uani 1 1 d . . . . .
H12 H 0.5938 0.8546 0.4254 0.043 Uiso 1 1 calc R U . . .
C13 C 0.7188(8) 0.7407(8) 0.5349(5) 0.0257(17) Uani 1 1 d . . . . .
H13 H 0.7136 0.8089 0.5711 0.031 Uiso 1 1 calc R U . . .
C14 C 0.8640(10) 0.3112(8) 0.7269(6) 0.0256(18) Uani 1 1 d . . . . .
H14 H 0.9363 0.2960 0.6731 0.031 Uiso 1 1 calc R U . . .
C15 C 0.8159(8) 0.4384(7) 0.7509(5) 0.0158(14) Uani 1 1 d . . . . .
C16 C 0.7138(7) 0.4570(7) 0.8318(5) 0.0148(15) Uani 1 1 d . . . . .
C17 C 0.6562(8) 0.3519(7) 0.8884(5) 0.0180(15) Uani 1 1 d . . . . .
H17 H 0.5861 0.3655 0.9434 0.022 Uiso 1 1 calc R U . . .
C18 C 0.7031(9) 0.2298(8) 0.8625(6) 0.0287(18) Uani 1 1 d . . . . .
H18 H 0.6654 0.1580 0.9002 0.034 Uiso 1 1 calc R U . . .
C19 C 0.8057(11) 0.2092(9) 0.7816(6) 0.032(2) Uani 1 1 d . . . . .
H19 H 0.8355 0.1241 0.7641 0.038 Uiso 1 1 calc R U . . .
C20 C 0.6982(10) 0.6043(8) 0.9747(6) 0.01790(18) Uani 0.8 1 d . . P B 1
C21 C 0.8587(10) 0.5813(8) 0.9891(6) 0.01790(18) Uani 0.8 1 d . . P B 1
H21 H 0.9355 0.5765 0.9364 0.021 Uiso 0.8 1 calc R U P B 1
C22 C 0.9030(11) 0.5656(8) 1.0822(6) 0.01790(18) Uani 0.8 1 d . . P B 1
HI H 1.0117 0.5482 1.0928 0.021 Uiso 0.8 1 calc R U P B 1
C23 C 0.7952(11) 0.5745(9) 1.1584(7) 0.01790(18) Uani 0.8 1 d . . P B 1
HJ H 0.8282 0.5658 1.2212 0.021 Uiso 0.8 1 calc R U P B 1
C24 C 0.6327(11) 0.5969(8) 1.1434(6) 0.01790(18) Uani 0.8 1 d . . P B 1
HK H 0.5565 0.6014 1.1964 0.021 Uiso 0.8 1 calc R U P B 1
C25 C 0.5848(10) 0.6123(8) 1.0501(6) 0.01790(18) Uani 0.8 1 d . . P B 1
HL H 0.4764 0.6279 1.0391 0.021 Uiso 0.8 1 calc R U P B 1
O1 O 1.1130(6) 0.4518(6) 0.8224(4) 0.0300(13) Uani 1 1 d . . . . .
P1 P 0.8837(2) 0.5787(2) 0.68359(16) 0.0171(4) Uani 1 1 d . . . . .
S1 S 0.6352(3) 0.6201(3) 0.85768(18) 0.01790(18) Uani 0.8 1 d . . P B 1
S1B S 0.7096(12) 0.5958(10) 0.8878(7) 0.01790(18) Uani 0.2 1 d . . P A 2
Cl1 Cl 0.9390(3) 0.8738(3) 0.66425(19) 0.01790(18) Uani 0.8 1 d . . P B 1
Cl1B Cl 0.9900(11) 0.8403(9) 0.6645(7) 0.01790(18) Uani 0.2 1 d . . P A 2
Cl2 Cl 0.6270(3) 0.9253(2) 0.83090(16) 0.01790(18) Uani 0.8 1 d . . P B 1
Cl2B Cl 0.7500(10) 0.8888(9) 0.8725(6) 0.01790(18) Uani 0.2 1 d . . P A 2
Pd1 Pd 0.78056(8) 0.74941(8) 0.76030(6) 0.01790(18) Uani 0.8 1 d . . P B 1
Pd1B Pd 0.8289(5) 0.7271(4) 0.7733(3) 0.01790(18) Uani 0.2 1 d . . P A 2
C1A C -0.2071(11) 1.2524(10) 0.1264(6) 0.041(2) Uani 1 1 d . . . . .
HM H -0.1343 1.2425 0.0693 0.062 Uiso 1 1 calc R U . . .
HN H -0.2633 1.3442 0.1226 0.062 Uiso 1 1 calc R U . . .
HO H -0.2831 1.1964 0.1296 0.062 Uiso 1 1 calc R U . . .
C2A C -0.2010(8) 1.2166(7) 0.2979(5) 0.0208(16) Uani 1 1 d . . . . .
C3A C -0.3628(9) 1.2592(8) 0.3107(6) 0.0295(19) Uani 1 1 d . . . . .
HP H -0.4251 1.2936 0.2574 0.035 Uiso 1 1 calc R U . . .
C4A C -0.4309(9) 1.2498(9) 0.4047(7) 0.040(2) Uani 1 1 d . . . . .
HQ H -0.5413 1.2803 0.4149 0.048 Uiso 1 1 calc R U . . .
C5A C -0.3446(9) 1.1983(8) 0.4826(6) 0.035(2) Uani 1 1 d . . . . .
HR H -0.3951 1.1893 0.5454 0.042 Uiso 1 1 calc R U . . .
C6A C -0.1813(8) 1.1590(8) 0.4686(6) 0.0252(17) Uani 1 1 d . . . . .
HS H -0.1193 1.1258 0.5221 0.030 Uiso 1 1 calc R U . . .
C7A C -0.1097(8) 1.1687(6) 0.3757(5) 0.0160(14) Uani 1 1 d . . . . .
C8A C 0.1881(7) 1.0811(7) 0.4668(5) 0.0178(15) Uani 1 1 d . . . . .
C9A C 0.2694(8) 0.9557(8) 0.5032(6) 0.0295(19) Uani 1 1 d . . . . .
H9A H 0.2765 0.8850 0.4691 0.035 Uiso 1 1 calc R U . . .
C10A C 0.3406(9) 0.9339(9) 0.5901(6) 0.038(2) Uani 1 1 d . . . . .
H10A H 0.3925 0.8477 0.6159 0.046 Uiso 1 1 calc R U . . .
C11A C 0.3362(9) 1.0346(10) 0.6375(6) 0.039(2) Uani 1 1 d . . . . .
HT H 0.3884 1.0189 0.6951 0.046 Uiso 1 1 calc R U . . .
C12A C 0.2571(9) 1.1590(9) 0.6033(6) 0.035(2) Uani 1 1 d . . . . .
HU H 0.2535 1.2286 0.6379 0.041 Uiso 1 1 calc R U . . .
C13A C 0.1820(8) 1.1839(8) 0.5180(5) 0.0255(17) Uani 1 1 d . . . . .
HV H 0.1269 1.2701 0.4946 0.031 Uiso 1 1 calc R U . . .
C14A C 0.0632(8) 0.8580(7) 0.3583(5) 0.0212(16) Uani 1 1 d . . . . .
H14A H -0.0030 0.8683 0.4153 0.025 Uiso 1 1 calc R U . . .
C15A C 0.1306(8) 0.9621(6) 0.3095(5) 0.0163(15) Uani 1 1 d . . . . .
C16A C 0.2213(10) 0.9459(8) 0.2238(6) 0.031(2) Uani 1 1 d . . . . .
C17A C 0.2505(12) 0.8276(8) 0.1889(7) 0.041(2) Uani 1 1 d . . . . .
H17A H 0.3136 0.8171 0.1308 0.049 Uiso 1 1 calc R U . . .
C18A C 0.1863(10) 0.7251(8) 0.2398(7) 0.032(2) Uani 1 1 d . . . . .
H18A H 0.2066 0.6437 0.2169 0.038 Uiso 1 1 calc R U . . .
C19A C 0.0934(9) 0.7407(7) 0.3233(5) 0.0247(17) Uani 1 1 d . . . . .
H19A H 0.0495 0.6700 0.3572 0.030 Uiso 1 1 calc R U . . .
C20A C 0.4881(10) 1.0199(8) 0.1492(6) 0.0186(3) Uani 0.8 1 d . . P C 1
C21A C 0.5672(10) 0.9827(8) 0.0651(6) 0.0186(3) Uani 0.8 1 d . . P C 1
H21A H 0.5114 0.9949 0.0093 0.022 Uiso 0.8 1 calc R U P C 1
C22A C 0.7248(11) 0.9286(8) 0.0622(7) 0.0186(3) Uani 0.8 1 d . . P C 1
H22A H 0.7772 0.9049 0.0037 0.022 Uiso 0.8 1 calc R U P C 1
C23A C 0.8109(13) 0.9072(10) 0.1431(7) 0.0186(3) Uani 0.8 1 d . . P C 1
H23A H 0.9199 0.8676 0.1414 0.022 Uiso 0.8 1 calc R U P C 1
C24A C 0.7275(10) 0.9473(8) 0.2279(6) 0.0186(3) Uani 0.8 1 d . . P C 1
H24A H 0.7826 0.9361 0.2839 0.022 Uiso 0.8 1 calc R U P C 1
C25A C 0.5679(10) 1.0025(8) 0.2309(6) 0.0186(3) Uani 0.8 1 d . . P C 1
H25A H 0.5139 1.0281 0.2885 0.022 Uiso 0.8 1 calc R U P C 1
C26B C 0.125(2) 1.102(2) 0.0514(13) 0.0186(3) Uani 0.2 1 d G . P D 2
H26B H 0.0479 1.1170 0.1029 0.022 Uiso 0.2 1 calc R U P D 2
C27B C 0.0792(18) 1.106(2) -0.0399(15) 0.0186(3) Uani 0.2 1 d G . P D 2
HW H -0.0295 1.1240 -0.0508 0.022 Uiso 0.2 1 calc R U P D 2
C28B C 0.192(2) 1.084(2) -0.1153(12) 0.0186(3) Uani 0.2 1 d G . P D 2
HX H 0.1608 1.0864 -0.1777 0.022 Uiso 0.2 1 calc R U P D 2
C29B C 0.351(2) 1.057(2) -0.0993(13) 0.0186(3) Uani 0.2 1 d G . P D 2
HY H 0.4284 1.0419 -0.1508 0.022 Uiso 0.2 1 calc R U P D 2
C30B C 0.3971(18) 1.053(2) -0.0079(15) 0.0186(3) Uani 0.2 1 d G . P D 2
H30B H 0.5058 1.0350 0.0030 0.022 Uiso 0.2 1 calc R U P D 2
C31B C 0.284(2) 1.075(2) 0.0674(12) 0.0186(3) Uani 0.2 1 d G . P D 2
O1A O -0.1211(6) 1.2149(5) 0.2099(4) 0.0281(12) Uani 1 1 d . . . . .
P1A P 0.1024(2) 1.1163(2) 0.35356(15) 0.0151(5) Uani 1 1 d . . . . .
S1A S 0.2810(3) 1.0850(2) 0.15111(18) 0.0186(3) Uani 0.8 1 d . . P C 1
S2B S 0.3447(13) 1.0610(10) 0.1883(8) 0.0186(3) Uani 0.2 1 d . . P D 2
Cl1A Cl 0.1215(3) 1.4163(3) 0.3268(2) 0.0186(3) Uani 0.8 1 d . . P C 1
Cl2A Cl 0.3476(2) 1.3777(2) 0.12009(14) 0.0199(5) Uani 1 1 d . . . . .
Cl3B Cl 0.0666(12) 1.4261(11) 0.3099(8) 0.0186(3) Uani 0.2 1 d . . P C 2
Pd1A Pd 0.21565(5) 1.24785(4) 0.24125(4) 0.01273(13) Uani 1 1 d . . . . .
C26 C 0.1998(15) 0.8777(13) 0.8627(9) 0.053(3) Uani 0.8 1 d . . P E 1
H26A H 0.1295 0.8915 0.8100 0.064 Uiso 0.8 1 calc R U P E 1
H26C H 0.3095 0.8654 0.8342 0.064 Uiso 0.8 1 calc R U P E 1
Cl5 Cl 0.1770(4) 0.7370(4) 0.9418(3) 0.0637(10) Uani 0.8 1 d . . P E 1
Cl6 Cl 0.1561(5) 1.0196(4) 0.9194(3) 0.0728(11) Uani 0.8 1 d . . P E 1
C26* C 0.850(6) 0.722(5) 1.114(4) 0.057(14) Uiso 0.2 1 d . . P F 2
HZ H 0.8719 0.7336 1.0438 0.068 Uiso 0.2 1 calc R U P F 2
H1 H 0.9488 0.6795 1.1451 0.068 Uiso 0.2 1 calc R U P F 2
Cl5* Cl 0.708(2) 0.6269(18) 1.1496(13) 0.074(4) Uiso 0.2 1 d . . P F 2
Cl6* Cl 0.765(2) 0.882(2) 1.1537(15) 0.080(6) Uiso 0.2 1 d . . P F 2

loop_
_atom_site_aniso_label
_atom_site_aniso_U_11
_atom_site_aniso_U_22
_atom_site_aniso_U_33
_atom_site_aniso_U_23
_atom_site_aniso_U_13
_atom_site_aniso_U_12
C1 0.043(6) 0.089(9) 0.026(5) 0.010(5) -0.010(4) 0.008(6)
C1B 0.0226(5) 0.0156(4) 0.0157(4) -0.0028(3) 0.0031(3) -0.0061(3)
C2B 0.0226(5) 0.0156(4) 0.0157(4) -0.0028(3) 0.0031(3) -0.0061(3)
C3B 0.0226(5) 0.0156(4) 0.0157(4) -0.0028(3) 0.0031(3) -0.0061(3)
C4B 0.0226(5) 0.0156(4) 0.0157(4) -0.0028(3) 0.0031(3) -0.0061(3)
C5B 0.0226(5) 0.0156(4) 0.0157(4) -0.0028(3) 0.0031(3) -0.0061(3)
C6B 0.0226(5) 0.0156(4) 0.0157(4) -0.0028(3) 0.0031(3) -0.0061(3)
C2 0.019(4) 0.040(5) 0.025(4) -0.018(4) 0.000(3) -0.007(3)
C3 0.021(4) 0.062(6) 0.049(6) -0.029(5) -0.007(4) -0.006(4)
C4 0.015(4) 0.091(8) 0.064(7) -0.046(6) 0.009(4) -0.012(5)
C5 0.029(5) 0.108(10) 0.043(6) -0.029(6) 0.018(5) -0.033(6)
C6 0.028(5) 0.069(7) 0.024(4) -0.012(4) 0.011(4) -0.019(4)
C7 0.018(4) 0.037(5) 0.021(4) -0.012(3) 0.001(3) -0.011(3)
C8 0.013(3) 0.026(4) 0.018(4) -0.003(3) 0.002(3) -0.006(3)
C9 0.027(4) 0.028(4) 0.019(4) -0.008(3) -0.001(3) -0.008(3)
C10 0.030(5) 0.046(6) 0.021(4) -0.015(4) 0.005(4) -0.009(4)
C11 0.025(4) 0.060(6) 0.014(4) -0.010(4) -0.002(3) -0.001(4)
C12 0.031(5) 0.042(5) 0.026(5) -0.002(4) -0.006(4) 0.011(4)
C13 0.027(4) 0.030(4) 0.016(4) -0.007(3) 0.000(3) 0.002(3)
C14 0.033(4) 0.023(4) 0.018(4) -0.003(3) 0.005(3) -0.003(3)
C15 0.015(3) 0.019(4) 0.014(3) -0.004(3) -0.001(3) -0.004(3)
C16 0.012(3) 0.018(4) 0.015(4) -0.001(3) -0.007(3) -0.004(3)
C17 0.018(4) 0.021(4) 0.014(4) -0.002(3) -0.003(3) -0.003(3)
C18 0.037(5) 0.022(4) 0.028(4) 0.002(4) -0.001(4) -0.015(4)
C19 0.051(6) 0.015(5) 0.027(5) -0.007(4) 0.001(4) -0.001(4)
C20 0.0226(5) 0.0156(4) 0.0157(4) -0.0028(3) 0.0031(3) -0.0061(3)
C21 0.0226(5) 0.0156(4) 0.0157(4) -0.0028(3) 0.0031(3) -0.0061(3)
C22 0.0226(5) 0.0156(4) 0.0157(4) -0.0028(3) 0.0031(3) -0.0061(3)
C23 0.0226(5) 0.0156(4) 0.0157(4) -0.0028(3) 0.0031(3) -0.0061(3)
C24 0.0226(5) 0.0156(4) 0.0157(4) -0.0028(3) 0.0031(3) -0.0061(3)
C25 0.0226(5) 0.0156(4) 0.0157(4) -0.0028(3) 0.0031(3) -0.0061(3)
O1 0.021(3) 0.049(4) 0.020(3) -0.013(3) -0.008(2) 0.003(3)
P1 0.0167(10) 0.0198(11) 0.0166(11) -0.0053(9) 0.0022(8) -0.0071(8)
S1 0.0226(5) 0.0156(4) 0.0157(4) -0.0028(3) 0.0031(3) -0.0061(3)
S1B 0.0226(5) 0.0156(4) 0.0157(4) -0.0028(3) 0.0031(3) -0.0061(3)
Cl1 0.0226(5) 0.0156(4) 0.0157(4) -0.0028(3) 0.0031(3) -0.0061(3)
Cl1B 0.0226(5) 0.0156(4) 0.0157(4) -0.0028(3) 0.0031(3) -0.0061(3)
Cl2 0.0226(5) 0.0156(4) 0.0157(4) -0.0028(3) 0.0031(3) -0.0061(3)
Cl2B 0.0226(5) 0.0156(4) 0.0157(4) -0.0028(3) 0.0031(3) -0.0061(3)
Pd1 0.0226(5) 0.0156(4) 0.0157(4) -0.0028(3) 0.0031(3) -0.0061(3)
Pd1B 0.0226(5) 0.0156(4) 0.0157(4) -0.0028(3) 0.0031(3) -0.0061(3)
C1A 0.035(5) 0.058(7) 0.027(5) 0.010(5) -0.015(4) -0.010(4)
C2A 0.017(4) 0.016(4) 0.030(4) -0.007(3) -0.002(3) -0.003(3)
C3A 0.021(4) 0.031(5) 0.039(5) -0.012(4) -0.005(4) -0.005(3)
C4A 0.016(4) 0.043(5) 0.066(7) -0.026(5) 0.007(4) -0.009(4)
C5A 0.025(4) 0.046(5) 0.041(5) -0.024(4) 0.015(4) -0.018(4)
C6A 0.018(4) 0.031(4) 0.029(4) -0.013(4) 0.007(3) -0.007(3)
C7A 0.019(3) 0.008(3) 0.022(4) -0.006(3) 0.005(3) -0.006(3)
C8A 0.013(3) 0.026(4) 0.014(3) -0.003(3) 0.005(3) -0.004(3)
C9A 0.021(4) 0.030(5) 0.031(5) 0.001(4) -0.002(3) 0.004(3)
C10A 0.025(4) 0.043(6) 0.033(5) 0.012(4) -0.003(4) 0.006(4)
C11A 0.020(4) 0.068(7) 0.019(4) -0.001(4) 0.001(3) 0.001(4)
C12A 0.033(5) 0.054(6) 0.019(4) -0.018(4) 0.003(4) -0.008(4)
C13A 0.022(4) 0.029(4) 0.024(4) -0.005(3) 0.002(3) -0.002(3)
C14A 0.025(4) 0.021(4) 0.018(4) -0.003(3) 0.008(3) -0.008(3)
C15A 0.019(4) 0.007(3) 0.023(4) -0.003(3) 0.002(3) -0.003(3)
C16A 0.049(5) 0.017(4) 0.026(4) -0.009(3) 0.022(4) -0.011(4)
C17A 0.062(7) 0.021(5) 0.039(6) -0.015(4) 0.031(5) -0.016(4)
C18A 0.041(5) 0.014(5) 0.038(5) -0.013(4) 0.015(4) -0.007(4)
C19A 0.034(4) 0.014(4) 0.028(4) -0.005(3) 0.008(3) -0.011(3)
C20A 0.0221(9) 0.0131(7) 0.0200(8) -0.0040(6) 0.0044(6) -0.0040(7)
C21A 0.0221(9) 0.0131(7) 0.0200(8) -0.0040(6) 0.0044(6) -0.0040(7)
C22A 0.0221(9) 0.0131(7) 0.0200(8) -0.0040(6) 0.0044(6) -0.0040(7)
C23A 0.0221(9) 0.0131(7) 0.0200(8) -0.0040(6) 0.0044(6) -0.0040(7)
C24A 0.0221(9) 0.0131(7) 0.0200(8) -0.0040(6) 0.0044(6) -0.0040(7)
C25A 0.0221(9) 0.0131(7) 0.0200(8) -0.0040(6) 0.0044(6) -0.0040(7)
C26B 0.0221(9) 0.0131(7) 0.0200(8) -0.0040(6) 0.0044(6) -0.0040(7)
C27B 0.0221(9) 0.0131(7) 0.0200(8) -0.0040(6) 0.0044(6) -0.0040(7)
C28B 0.0221(9) 0.0131(7) 0.0200(8) -0.0040(6) 0.0044(6) -0.0040(7)
C29B 0.0221(9) 0.0131(7) 0.0200(8) -0.0040(6) 0.0044(6) -0.0040(7)
C30B 0.0221(9) 0.0131(7) 0.0200(8) -0.0040(6) 0.0044(6) -0.0040(7)
C31B 0.0221(9) 0.0131(7) 0.0200(8) -0.0040(6) 0.0044(6) -0.0040(7)
O1A 0.026(3) 0.036(3) 0.022(3) 0.000(2) -0.008(2) -0.006(2)
P1A 0.0124(10) 0.0147(10) 0.0175(10) 0.0005(8) 0.0000(8) -0.0043(8)
S1A 0.0221(9) 0.0131(7) 0.0200(8) -0.0040(6) 0.0044(6) -0.0040(7)
S2B 0.0221(9) 0.0131(7) 0.0200(8) -0.0040(6) 0.0044(6) -0.0040(7)
Cl1A 0.0221(9) 0.0131(7) 0.0200(8) -0.0040(6) 0.0044(6) -0.0040(7)
Cl2A 0.0230(10) 0.0185(10) 0.0179(10) 0.0025(8) 0.0027(8) -0.0099(8)
Cl3B 0.0221(9) 0.0131(7) 0.0200(8) -0.0040(6) 0.0044(6) -0.0040(7)
Pd1A 0.0136(3) 0.0104(3) 0.0142(3) -0.0018(2) 0.0009(2) -0.0037(2)
C26 0.052(8) 0.068(9) 0.046(8) -0.010(7) -0.001(6) -0.026(7)
Cl5 0.058(2) 0.072(2) 0.066(2) 0.005(2) -0.0053(18) -0.0359(19)
Cl6 0.076(3) 0.066(3) 0.079(3) -0.029(2) -0.018(2) -0.002(2)

loop_
_atom_type_symbol
_atom_type_description
_atom_type_scat_dispersion_real
_atom_type_scat_dispersion_imag
_atom_type_scat_source
C C 0.0033 0.0016 'International Tables Vol C Tables 4.2.6.8 and 6.1.1.4'
H H 0.0000 0.0000 'International Tables Vol C Tables 4.2.6.8 and 6.1.1.4'
O O 0.0106 0.0060 'International Tables Vol C Tables 4.2.6.8 and 6.1.1.4'
P P 0.1023 0.0942 'International Tables Vol C Tables 4.2.6.8 and 6.1.1.4'
S S 0.1246 0.1234 'International Tables Vol C Tables 4.2.6.8 and 6.1.1.4'
Cl Cl 0.1484 0.1585 'International Tables Vol C Tables 4.2.6.8 and 6.1.1.4'
Pd Pd -0.9988 1.0072 'International Tables Vol C Tables 4.2.6.8 and 6.1.1.4'

loop_
_geom_angle_atom_site_label_1
_geom_angle_atom_site_label_2
_geom_angle_atom_site_label_3
_geom_angle
H C1 HA 109.5
H C1 HB 109.5
HA C1 HB 109.5
O1 C1 H 109.5
O1 C1 HA 109.5
O1 C1 HB 109.5
C2B C1B C6B 120.0
C2B C1B S1B 122.3(12)
C6B C1B S1B 117.7(12)
C1B C2B H2B 120.0
C1B C2B C3B 120.0
C3B C2B H2B 120.0
C2B C3B H3B 120.0
C4B C3B C2B 120.0
C4B C3B H3B 120.0
C3B C4B H4B 120.0
C3B C4B C5B 120.0
C5B C4B H4B 120.0
C4B C5B HC 120.0
C4B C5B C6B 120.0
C6B C5B HC 120.0
C1B C6B HD 120.0
C5B C6B C1B 120.0
C5B C6B HD 120.0
C3 C2 C7 119.7(8)
O1 C2 C3 124.8(7)
O1 C2 C7 115.5(6)
C2 C3 HE 120.6
C2 C3 C4 118.9(8)
C4 C3 HE 120.6
C3 C4 HF 119.0
C5 C4 C3 122.0(8)
C5 C4 HF 119.0
C4 C5 HG 120.3
C4 C5 C6 119.3(9)
C6 C5 HG 120.3
C5 C6 HH 119.8
C5 C6 C7 120.4(9)
C7 C6 HH 119.8
C2 C7 P1 119.4(6)
C6 C7 C2 119.7(7)
C6 C7 P1 120.8(6)
C9 C8 C13 118.9(7)
C9 C8 P1 122.0(6)
C13 C8 P1 119.1(6)
C8 C9 H9 119.4
C10 C9 C8 121.1(7)
C10 C9 H9 119.4
C9 C10 H10 119.9
C9 C10 C11 120.3(8)
C11 C10 H10 119.9
C10 C11 H11 120.0
C12 C11 C10 120.0(7)
C12 C11 H11 120.0
C11 C12 H12 120.0
C11 C12 C13 120.0(8)
C13 C12 H12 120.0
C8 C13 H13 120.1
C12 C13 C8 119.8(7)
C12 C13 H13 120.1
C15 C14 H14 120.1
C19 C14 H14 120.1
C19 C14 C15 119.8(7)
C14 C15 P1 123.3(6)
C16 C15 C14 118.9(7)
C16 C15 P1 117.8(5)
C15 C16 C17 121.1(6)
C15 C16 S1 119.9(5)
C15 C16 S1B 118.6(6)
C17 C16 S1 118.6(5)
C17 C16 S1B 116.8(6)
C16 C17 H17 120.6
C18 C17 C16 118.7(7)
C18 C17 H17 120.6
C17 C18 H18 119.5
C17 C18 C19 121.0(7)
C19 C18 H18 119.5
C14 C19 C18 120.5(8)
C14 C19 H19 119.8
C18 C19 H19 119.8
C21 C20 S1 120.4(6)
C25 C20 C21 121.7(8)
C25 C20 S1 117.9(7)
C20 C21 H21 120.8
C22 C21 C20 118.5(8)
C22 C21 H21 120.8
C21 C22 HI 119.1
C23 C22 C21 121.8(9)
C23 C22 HI 119.1
C22 C23 HJ 120.3
C22 C23 C24 119.5(9)
C24 C23 HJ 120.3
C23 C24 HK 120.1
C25 C24 C23 119.9(8)
C25 C24 HK 120.1
C20 C25 C24 118.7(8)
C20 C25 HL 120.7
C24 C25 HL 120.7
C2 O1 C1 116.8(7)
C7 P1 C8 105.9(3)
C7 P1 Pd1 121.4(3)
C7 P1 Pd1B 111.4(3)
C8 P1 Pd1 107.4(2)
C8 P1 Pd1B 118.6(3)
C15 P1 C7 107.5(4)
C15 P1 C8 106.5(3)
C15 P1 Pd1 107.3(2)
C15 P1 Pd1B 106.4(3)
C16 S1 Pd1 105.5(3)
C20 S1 C16 100.7(4)
C20 S1 Pd1 105.9(3)
C1B S1B Pd1B 106.9(8)
C16 S1B C1B 95.8(9)
C16 S1B Pd1B 103.1(5)
P1 Pd1 S1 88.03(10)
P1 Pd1 Cl1 90.72(9)
P1 Pd1 Cl2 169.13(8)
S1 Pd1 Cl1 177.20(11)
S1 Pd1 Cl2 86.85(9)
Cl1 Pd1 Cl2 94.81(9)
P1 Pd1B S1B 90.8(3)
P1 Pd1B Cl1B 86.9(3)
P1 Pd1B Cl2B 176.0(3)
S1B Pd1B Cl1B 170.6(4)
S1B Pd1B Cl2B 86.8(4)
Cl1B Pd1B Cl2B 96.0(4)
HM C1A HN 109.5
HM C1A HO 109.5
HN C1A HO 109.5
O1A C1A HM 109.5
O1A C1A HN 109.5
O1A C1A HO 109.5
C3A C2A C7A 121.2(7)
O1A C2A C3A 123.4(7)
O1A C2A C7A 115.4(6)
C2A C3A HP 121.2
C2A C3A C4A 117.6(8)
C4A C3A HP 121.2
C3A C4A HQ 118.7
C5A C4A C3A 122.5(7)
C5A C4A HQ 118.7
C4A C5A HR 120.5
C4A C5A C6A 119.1(8)
C6A C5A HR 120.5
C5A C6A HS 120.1
C7A C6A C5A 119.7(7)
C7A C6A HS 120.1
C2A C7A C6A 119.8(6)
C2A C7A P1A 118.8(5)
C6A C7A P1A 121.4(5)
C9A C8A C13A 118.7(7)
C9A C8A P1A 121.9(6)
C13A C8A P1A 119.3(5)
C8A C9A H9A 120.1
C8A C9A C10A 119.9(8)
C10A C9A H9A 120.1
C9A C10A H10A 119.7
C11A C10A C9A 120.6(8)
C11A C10A H10A 119.7
C10A C11A HT 119.7
C10A C11A C12A 120.7(8)
C12A C11A HT 119.7
C11A C12A HU 119.9
C11A C12A C13A 120.3(8)
C13A C12A HU 119.9
C8A C13A HV 120.1
C12A C13A C8A 119.8(7)
C12A C13A HV 120.1
C15A C14A H14A 120.1
C19A C14A H14A 120.1
C19A C14A C15A 119.9(7)
C14A C15A P1A 122.3(5)
C16A C15A C14A 118.6(6)
C16A C15A P1A 119.1(5)
C15A C16A S1A 119.1(6)
C15A C16A S2B 113.7(6)
C17A C16A C15A 121.0(7)
C17A C16A S1A 119.4(6)
C17A C16A S2B 121.9(7)
C16A C17A H17A 120.4
C18A C17A C16A 119.2(8)
C18A C17A H17A 120.4
C17A C18A H18A 119.8
C19A C18A C17A 120.4(8)
C19A C18A H18A 119.8
C14A C19A H19A 119.6
C18A C19A C14A 120.8(7)
C18A C19A H19A 119.6
C21A C20A S1A 119.0(7)
C25A C20A C21A 120.3(8)
C25A C20A S1A 120.7(7)
C20A C21A H21A 119.8
C22A C21A C20A 120.4(8)
C22A C21A H21A 119.8
C21A C22A H22A 119.2
C21A C22A C23A 121.6(9)
C23A C22A H22A 119.2
C22A C23A H23A 121.6
C22A C23A C24A 116.8(9)
C24A C23A H23A 121.6
C23A C24A H24A 119.2
C25A C24A C23A 121.6(9)
C25A C24A H24A 119.2
C20A C25A C24A 119.2(8)
C20A C25A H25A 120.4
C24A C25A H25A 120.4
C27B C26B H26B 120.0
C27B C26B C31B 120.0
C31B C26B H26B 120.0
C26B C27B HW 120.0
C28B C27B C26B 120.0
C28B C27B HW 120.0
C27B C28B HX 120.0
C27B C28B C29B 120.0
C29B C28B HX 120.0
C28B C29B HY 120.0
C30B C29B C28B 120.0
C30B C29B HY 120.0
C29B C30B H30B 120.0
C29B C30B C31B 120.0
C31B C30B H30B 120.0
C26B C31B S2B 120.1(12)
C30B C31B C26B 120.0
C30B C31B S2B 119.9(12)
C2A O1A C1A 119.1(6)
C7A P1A Pd1A 115.6(2)
C8A P1A C7A 107.9(3)
C8A P1A C15A 107.1(3)
C8A P1A Pd1A 114.2(2)
C15A P1A C7A 105.1(3)
C15A P1A Pd1A 106.2(2)
C16A S1A Pd1A 105.7(3)
C20A S1A C16A 97.2(4)
C20A S1A Pd1A 109.8(3)
C16A S2B C31B 86.5(9)
C16A S2B Pd1A 106.3(5)
C31B S2B Pd1A 105.4(9)
P1A Pd1A S1A 89.20(9)
P1A Pd1A S2B 85.1(3)
P1A Pd1A Cl1A 89.37(9)
P1A Pd1A Cl2A 176.79(9)
P1A Pd1A Cl3B 88.2(3)
S1A Pd1A Cl1A 173.52(10)
S1A Pd1A Cl2A 88.29(8)
S2B Pd1A Cl2A 91.9(3)
S2B Pd1A Cl3B 173.3(4)
Cl1A Pd1A Cl2A 93.35(9)
Cl3B Pd1A Cl2A 94.9(3)
H26A C26 H26C 107.8
Cl5 C26 H26A 109.1
Cl5 C26 H26C 109.1
Cl5 C26 Cl6 112.4(7)
Cl6 C26 H26A 109.1
Cl6 C26 H26C 109.1
HZ C26* H1 108.7
Cl5* C26* HZ 110.6
Cl5* C26* H1 110.6
Cl5* C26* Cl6* 106(3)
Cl6* C26* HZ 110.6
Cl6* C26* H1 110.6

loop_
_geom_bond_atom_site_label_1
_geom_bond_atom_site_label_2
_geom_bond_distance
C1 H 0.9800
C1 HA 0.9800
C1 HB 0.9800
C1 O1 1.413(10)
C1B C2B 1.3900
C1B C6B 1.3900
C1B S1B 1.832(18)
C2B H2B 0.9500
C2B C3B 1.3900
C3B H3B 0.9500
C3B C4B 1.3900
C4B H4B 0.9500
C4B C5B 1.3900
C5B HC 0.9500
C5B C6B 1.3900
C6B HD 0.9500
C2 C3 1.385(10)
C2 C7 1.400(10)
C2 O1 1.370(9)
C3 HE 0.9500
C3 C4 1.396(13)
C4 HF 0.9500
C4 C5 1.355(14)
C5 HG 0.9500
C5 C6 1.387(12)
C6 HH 0.9500
C6 C7 1.389(10)
C7 P1 1.808(7)
C8 C9 1.394(10)
C8 C13 1.394(10)
C8 P1 1.819(7)
C9 H9 0.9500
C9 C10 1.359(11)
C10 H10 0.9500
C10 C11 1.384(12)
C11 H11 0.9500
C11 C12 1.383(12)
C12 H12 0.9500
C12 C13 1.393(10)
C13 H13 0.9500
C14 H14 0.9500
C14 C15 1.409(10)
C14 C19 1.377(12)
C15 C16 1.390(9)
C15 P1 1.801(7)
C16 C17 1.409(9)
C16 S1 1.797(7)
C16 S1B 1.786(12)
C17 H17 0.9500
C17 C18 1.370(10)
C18 H18 0.9500
C18 C19 1.396(12)
C19 H19 0.9500
C20 C21 1.400(12)
C20 C25 1.379(11)
C20 S1 1.775(9)
C21 H21 0.9500
C21 C22 1.389(12)
C22 HI 0.9500
C22 C23 1.357(12)
C23 HJ 0.9500
C23 C24 1.420(13)
C24 HK 0.9500
C24 C25 1.404(12)
C25 HL 0.9500
P1 Pd1 2.243(2)
P1 Pd1B 2.139(5)
S1 Pd1 2.266(3)
S1B Pd1B 2.268(11)
Cl1 Pd1 2.301(3)
Cl1B Pd1B 2.333(10)
Cl2 Pd1 2.351(2)
Cl2B Pd1B 2.350(11)
C1A HM 0.9800
C1A HN 0.9800
C1A HO 0.9800
C1A O1A 1.422(9)
C2A C3A 1.386(10)
C2A C7A 1.386(10)
C2A O1A 1.365(9)
C3A HP 0.9500
C3A C4A 1.398(12)
C4A HQ 0.9500
C4A C5A 1.366(12)
C5A HR 0.9500
C5A C6A 1.396(10)
C6A HS 0.9500
C6A C7A 1.394(10)
C7A P1A 1.820(7)
C8A C9A 1.394(10)
C8A C13A 1.403(10)
C8A P1A 1.791(7)
C9A H9A 0.9500
C9A C10A 1.402(11)
C10A H10A 0.9500
C10A C11A 1.352(13)
C11A HT 0.9500
C11A C12A 1.371(12)
C12A HU 0.9500
C12A C13A 1.397(11)
C13A HV 0.9500
C14A H14A 0.9500
C14A C15A 1.406(9)
C14A C19A 1.382(10)
C15A C16A 1.394(10)
C15A P1A 1.810(7)
C16A C17A 1.392(11)
C16A S1A 1.788(8)
C16A S2B 1.780(12)
C17A H17A 0.9500
C17A C18A 1.387(11)
C18A H18A 0.9500
C18A C19A 1.376(11)
C19A H19A 0.9500
C20A C21A 1.387(12)
C20A C25A 1.382(12)
C20A S1A 1.785(9)
C21A H21A 0.9500
C21A C22A 1.366(12)
C22A H22A 0.9500
C22A C23A 1.399(14)
C23A H23A 0.9500
C23A C24A 1.419(13)
C24A H24A 0.9500
C24A C25A 1.385(11)
C25A H25A 0.9500
C26B H26B 0.9500
C26B C27B 1.3900
C26B C31B 1.3900
C27B HW 0.9500
C27B C28B 1.3900
C28B HX 0.9500
C28B C29B 1.3900
C29B HY 0.9500
C29B C30B 1.3900
C30B H30B 0.9500
C30B C31B 1.3900
C31B S2B 1.822(19)
P1A Pd1A 2.225(2)
S1A Pd1A 2.266(3)
S2B Pd1A 2.258(10)
Cl1A Pd1A 2.288(3)
Cl2A Pd1A 2.372(2)
Cl3B Pd1A 2.343(11)
C26 H26A 0.9900
C26 H26C 0.9900
C26 Cl5 1.734(13)
C26 Cl6 1.779(13)
C26* HZ 0.9900
C26* H1 0.9900
C26* Cl5* 1.75(5)
C26* Cl6* 1.85(6)

loop_
_geom_torsion_atom_site_label_1
_geom_torsion_atom_site_label_2
_geom_torsion_atom_site_label_3
_geom_torsion_atom_site_label_4
_geom_torsion
C1B C2B C3B C4B 0.0
C2B C1B C6B C5B 0.0
C2B C1B S1B C16 -58.9(13)
C2B C1B S1B Pd1B 46.7(14)
C2B C3B C4B C5B 0.0
C3B C4B C5B C6B 0.0
C4B C5B C6B C1B 0.0
C6B C1B C2B C3B 0.0
C6B C1B S1B C16 122.4(12)
C6B C1B S1B Pd1B -132.0(11)
C2 C3 C4 C5 -1.8(15)
C2 C7 P1 C8 -167.5(6)
C2 C7 P1 C15 -54.0(7)
C2 C7 P1 Pd1 69.9(7)
C2 C7 P1 Pd1B 62.2(7)
C3 C2 C7 C6 -1.5(12)
C3 C2 C7 P1 -177.5(6)
C3 C2 O1 C1 -3.1(12)
C3 C4 C5 C6 1.7(17)
C4 C5 C6 C7 -1.5(16)
C5 C6 C7 C2 1.4(13)
C5 C6 C7 P1 177.4(8)
C6 C7 P1 C8 16.5(8)
C6 C7 P1 C15 130.0(7)
C6 C7 P1 Pd1 -106.1(7)
C6 C7 P1 Pd1B -113.7(7)
C7 C2 C3 C4 1.7(13)
C7 C2 O1 C1 176.4(8)
C8 C9 C10 C11 0.5(12)
C9 C8 C13 C12 0.7(11)
C9 C8 P1 C7 65.4(6)
C9 C8 P1 C15 -48.9(6)
C9 C8 P1 Pd1 -163.5(5)
C9 C8 P1 Pd1B -168.7(5)
C9 C10 C11 C12 0.2(13)
C10 C11 C12 C13 -0.5(13)
C11 C12 C13 C8 0.0(12)
C13 C8 C9 C10 -0.9(11)
C13 C8 P1 C7 -116.3(6)
C13 C8 P1 C15 129.5(6)
C13 C8 P1 Pd1 14.8(6)
C13 C8 P1 Pd1B 9.6(7)
C14 C15 C16 C17 -1.2(10)
C14 C15 C16 S1 -173.9(5)
C14 C15 C16 S1B 157.1(7)
C14 C15 P1 C7 -44.3(7)
C14 C15 P1 C8 68.8(7)
C14 C15 P1 Pd1 -176.5(6)
C14 C15 P1 Pd1B -163.8(6)
C15 C14 C19 C18 -2.0(13)
C15 C16 C17 C18 0.3(10)
C15 C16 S1 C20 -123.0(6)
C15 C16 S1 Pd1 -13.0(6)
C15 C16 S1B C1B 125.7(9)
C15 C16 S1B Pd1B 16.7(8)
C16 C15 P1 C7 134.1(5)
C16 C15 P1 C8 -112.8(5)
C16 C15 P1 Pd1 2.0(6)
C16 C15 P1 Pd1B 14.7(6)
C16 C17 C18 C19 -0.2(11)
C17 C16 S1 C20 64.1(6)
C17 C16 S1 Pd1 174.1(4)
C17 C16 S1B C1B -75.2(9)
C17 C16 S1B Pd1B 175.9(5)
C17 C18 C19 C14 1.1(13)
C19 C14 C15 C16 2.1(11)
C19 C14 C15 P1 -179.5(6)
C20 C21 C22 C23 -1.2(13)
C21 C20 C25 C24 0.1(13)
C21 C20 S1 C16 66.0(7)
C21 C20 S1 Pd1 -43.7(7)
C21 C22 C23 C24 1.7(14)
C22 C23 C24 C25 -1.3(13)
C23 C24 C25 C20 0.4(13)
C25 C20 C21 C22 0.3(13)
C25 C20 S1 C16 -112.5(7)
C25 C20 S1 Pd1 137.9(6)
O1 C2 C3 C4 -178.8(8)
O1 C2 C7 C6 178.9(7)
O1 C2 C7 P1 2.9(10)
P1 C8 C9 C10 177.4(6)
P1 C8 C13 C12 -177.7(6)
P1 C15 C16 C17 -179.7(5)
P1 C15 C16 S1 7.6(7)
P1 C15 C16 S1B -21.5(8)
S1 C16 C17 C18 173.1(6)
S1 C16 S1B C1B 25.6(8)
S1 C16 S1B Pd1B -83.3(8)
S1 C20 C21 C22 -178.1(6)
S1 C20 C25 C24 178.5(6)
S1B C1B C2B C3B -178.7(18)
S1B C1B C6B C5B 178.8(17)
S1B C16 C17 C18 -158.3(7)
S1B C16 S1 C20 -28.7(8)
S1B C16 S1 Pd1 81.3(8)
C2A C3A C4A C5A -1.4(12)
C2A C7A P1A C8A 172.3(5)
C2A C7A P1A C15A -73.6(6)
C2A C7A P1A Pd1A 43.1(6)
C3A C2A C7A C6A 2.0(11)
C3A C2A C7A P1A -179.3(6)
C3A C2A O1A C1A -3.1(11)
C3A C4A C5A C6A 3.0(13)
C4A C5A C6A C7A -2.2(12)
C5A C6A C7A C2A -0.3(11)
C5A C6A C7A P1A -179.0(6)
C6A C7A P1A C8A -8.9(7)
C6A C7A P1A C15A 105.1(6)
C6A C7A P1A Pd1A -138.1(5)
C7A C2A C3A C4A -1.2(11)
C7A C2A O1A C1A 175.0(7)
C8A C9A C10A C11A -2.4(12)
C9A C8A C13A C12A 0.2(11)
C9A C8A P1A C7A 117.1(6)
C9A C8A P1A C15A 4.4(7)
C9A C8A P1A Pd1A -112.8(6)
C9A C10A C11A C12A 2.3(13)
C10A C11A C12A C13A -1.0(13)
C11A C12A C13A C8A -0.3(12)
C13A C8A C9A C10A 1.1(11)
C13A C8A P1A C7A -66.8(6)
C13A C8A P1A C15A -179.5(5)
C13A C8A P1A Pd1A 63.2(6)
C14A C15A C16A C17A -2.6(13)
C14A C15A C16A S1A 169.9(6)
C14A C15A C16A S2B -162.5(7)
C14A C15A P1A C7A -51.7(7)
C14A C15A P1A C8A 62.9(7)
C14A C15A P1A Pd1A -174.7(5)
C15A C14A C19A C18A -1.4(12)
C15A C16A C17A C18A 0.8(15)
C15A C16A S1A C20A 122.3(7)
C15A C16A S1A Pd1A 9.3(8)
C15A C16A S2B C31B -136.9(9)
C15A C16A S2B Pd1A -31.8(9)
C16A C15A P1A C7A 127.8(6)
C16A C15A P1A C8A -117.6(7)
C16A C15A P1A Pd1A 4.8(7)
C16A C17A C18A C19A 0.8(15)
C17A C16A S1A C20A -65.1(9)
C17A C16A S1A Pd1A -178.1(7)
C17A C16A S2B C31B 63.4(12)
C17A C16A S2B Pd1A 168.5(8)
C17A C18A C19A C14A -0.5(14)
C19A C14A C15A C16A 2.9(11)
C19A C14A C15A P1A -177.6(6)
C20A C21A C22A C23A 0.9(14)
C21A C20A C25A C24A -0.1(13)
C21A C20A S1A C16A 107.8(7)
C21A C20A S1A Pd1A -142.6(6)
C21A C22A C23A C24A -1.5(14)
C22A C23A C24A C25A 1.3(14)
C23A C24A C25A C20A -0.5(13)
C25A C20A C21A C22A 0.0(13)
C25A C20A S1A C16A -70.1(8)
C25A C20A S1A Pd1A 39.5(8)
C26B C27B C28B C29B 0.0
C26B C31B S2B C16A 52.1(12)
C26B C31B S2B Pd1A -53.9(13)
C27B C26B C31B C30B 0.0
C27B C26B C31B S2B -176.7(18)
C27B C28B C29B C30B 0.0
C28B C29B C30B C31B 0.0
C29B C30B C31B C26B 0.0
C29B C30B C31B S2B 176.7(18)
C30B C31B S2B C16A -124.6(12)
C30B C31B S2B Pd1A 129.5(11)
C31B C26B C27B C28B 0.0
O1A C2A C3A C4A 176.9(7)
O1A C2A C7A C6A -176.2(6)
O1A C2A C7A P1A 2.6(8)
P1A C8A C9A C10A 177.1(6)
P1A C8A C13A C12A -175.9(6)
P1A C15A C16A C17A 177.9(7)
P1A C15A C16A S1A -9.6(10)
P1A C15A C16A S2B 17.9(10)
S1A C16A C17A C18A -171.7(8)
S1A C16A S2B C31B -28.6(9)
S1A C16A S2B Pd1A 76.5(8)
S1A C20A C21A C22A -177.9(7)
S1A C20A C25A C24A 177.7(6)
S2B C16A C17A C18A 159.1(9)
S2B C16A S1A C20A 38.1(8)
S2B C16A S1A Pd1A -74.9(8)
